data_4131668
loop_
_publ_author_name
'O'Duill, Miriam L'
'Matsuura, Rei'
'Wang, Yanyan'
'Turnbull, Joshua L.'
'Gurak, Jr, John A'
'Gao, De-Wei'
'Lu, Gang'
'Liu, Peng'
'Engle, Keary M.'

_publ_section_title
;
 Tridentate Directing Groups Stabilize 6-Membered Palladacycles in
 Catalytic Alkene Hydrofunctionalization.
;
_journal_issue 44
_journal_name_full 'Journal of the American Chemical Society'
_journal_page_first 15576
_journal_page_last 15579
_journal_paper_doi 10.1021/jacs.7b08383
_journal_volume 139
_journal_year 2017
_chemical_formula_moiety 'C24 H19 N3 O4 Pd'
_chemical_formula_sum 'C24 H19 N3 O4 Pd'
_chemical_formula_weight 519.82
_space_group_crystal_system monoclinic
_space_group_IT_number 15
_space_group_name_Hall '-C 2yc'
_space_group_name_H-M_alt 'C 1 2/c 1'
_atom_sites_solution_hydrogens geom
_atom_sites_solution_primary dual
_audit_creation_date 2017-07-26
_audit_creation_method
;
Olex2 1.2-beta
(compiled 2017.07.20 svn.r3457 for OlexSys, GUI svn.r5370)
;
_cell_angle_alpha 90
_cell_angle_beta 103.310(2)
_cell_angle_gamma 90
_cell_formula_units_Z 8
_cell_length_a 30.5590(9)
_cell_length_b 7.1819(2)
_cell_length_c 26.4061(9)
_cell_measurement_reflns_used 7764
_cell_measurement_temperature 100
_cell_measurement_theta_max 30.266
_cell_measurement_theta_min 2.832
_cell_volume 5639.7(3)
_computing_cell_refinement 'SAINT v8.37A (Bruker, 2015)'
_computing_data_collection 'APEX2 v2014.11-0 (Bruker, 2014)'
_computing_data_reduction 'SAINT v8.37A (Bruker, 2015)'
_computing_molecular_graphics 'Olex2 (Dolomanov et al., 2009)'
_computing_publication_material 'Olex2 (Dolomanov et al., 2009)'
_computing_structure_refinement 'ShelXL (Sheldrick, 2015)'
_computing_structure_solution 'SHELXT (Sheldrick, 2015)'
_diffrn_ambient_temperature 100.0
_diffrn_detector 'Bruker APEX-II CCD'
_diffrn_detector_area_resol_mean 7.9
_diffrn_detector_type 'CCD Area Detector'
_diffrn_measured_fraction_theta_full 0.998
_diffrn_measured_fraction_theta_max 0.998
_diffrn_measurement_device 'Kappa Four-Circle Diffractometer'
_diffrn_measurement_device_type 'Bruker APEX-II CCD'
_diffrn_measurement_method '\f and \w scans'
_diffrn_radiation_monochromator graphite
_diffrn_radiation_probe x-ray
_diffrn_radiation_type MoK\a
_diffrn_radiation_wavelength 0.71073
_diffrn_radiation_xray_symbol K-L~3~
_diffrn_reflns_av_R_equivalents 0.0455
_diffrn_reflns_av_unetI/netI 0.0413
_diffrn_reflns_Laue_measured_fraction_full 0.998
_diffrn_reflns_Laue_measured_fraction_max 0.998
_diffrn_reflns_limit_h_max 35
_diffrn_reflns_limit_h_min -36
_diffrn_reflns_limit_k_max 8
_diffrn_reflns_limit_k_min -7
_diffrn_reflns_limit_l_max 26
_diffrn_reflns_limit_l_min -31
_diffrn_reflns_number 17836
_diffrn_reflns_point_group_measured_fraction_full 0.998
_diffrn_reflns_point_group_measured_fraction_max 0.998
_diffrn_reflns_theta_full 24.999
_diffrn_reflns_theta_max 24.999
_diffrn_reflns_theta_min 1.841
_diffrn_source 'sealed tube'
_diffrn_source_type fine-focus
_diffrn_standards_number 0
_exptl_absorpt_coefficient_mu 0.686
_exptl_absorpt_correction_T_max 0.2666
_exptl_absorpt_correction_T_min 0.2214
_exptl_absorpt_correction_type multi-scan
_exptl_absorpt_process_details
'SADABS-2016/2 (Bruker,2016/2) was used for absorption correction. wR2(int) was 0.1148 before and 0.0538 after correction. The Ratio of minimum to maximum transmission is 0.8305. The \l/2 correction factor is Not present.'
_exptl_crystal_colour yellow
_exptl_crystal_colour_primary yellow
_exptl_crystal_density_diffrn 1.224
_exptl_crystal_description needle
_exptl_crystal_F_000 2096
_exptl_crystal_size_max 0.28
_exptl_crystal_size_mid 0.14
_exptl_crystal_size_min 0.08
_refine_diff_density_max 0.701
_refine_diff_density_min -0.747
_refine_diff_density_rms 0.085
_refine_ls_extinction_method none
_refine_ls_goodness_of_fit_ref 1.132
_refine_ls_hydrogen_treatment constr
_refine_ls_matrix_type full
_refine_ls_number_parameters 290
_refine_ls_number_reflns 4967
_refine_ls_number_restraints 0
_refine_ls_restrained_S_all 1.132
_refine_ls_R_factor_all 0.0424
_refine_ls_R_factor_gt 0.0377
_refine_ls_shift/su_max 0.001
_refine_ls_shift/su_mean 0.000
_refine_ls_structure_factor_coef Fsqd
_refine_ls_weighting_details 'w=1/[\s^2^(Fo^2^)+(0.0215P)^2^+30.3833P] where P=(Fo^2^+2Fc^2^)/3'
_refine_ls_weighting_scheme calc
_refine_ls_wR_factor_gt 0.0901
_refine_ls_wR_factor_ref 0.0929
_reflns_Friedel_coverage 0.000
_reflns_number_gt 4453
_reflns_number_total 4967
_reflns_threshold_expression 'I > 2\s(I)'
_cod_data_source_file ja7b08383_si_005.cif
_cod_data_source_block engle46_0m_a_sq
_cod_depositor_comments
;
The following automatic conversions were performed:

data item '_diffrn_radiation_probe' value 'X-ray' was changed to
'x-ray' in accordance with the
/home/saulius/struct/COD-crude-data/automatic-downloads/DataCite-retrospective/ACS/depositions/lib/dictionaries/cif_core.dic
dictionary named 'cif_core.dic' version 2.4.2 last updated on
2011-04-26.

Automatic conversion script
Id: cif_fix_values 6909 2019-04-08 15:41:33Z antanas 
;
_cod_database_code 4131668
_shelx_shelxl_version_number 2014/7
_shelx_space_group_comment
;
The symmetry employed for this shelxl refinement is uniquely defined
by the following loop, which should always be used as a source of
symmetry information in preference to the above space-group names.
They are only intended as comments.
;
_shelx_estimated_absorpt_t_max 0.947
_shelx_estimated_absorpt_t_min 0.831
_olex2_refinement_description
;
1. Fixed Uiso
 At 1.2 times of:
  All C(H) groups, All C(H,H) groups
 At 1.5 times of:
  All C(H,H,H) groups
2.a Ternary CH refined with riding coordinates:
 C14(H14)
2.b Secondary CH2 refined with riding coordinates:
 C12(H12A,H12B), C13(H13A,H13B)
2.c Aromatic/amide H refined with riding coordinates:
 C19(H19), C11(H11), C20(H20), C22(H22), C21(H21), C10(H10), C9(H9), C5(H5),
 C3(H3), C8(H8), C4(H4)
2.d Idealised Me refined as rotating group:
 C15(H15A,H15B,H15C)
;
_olex2_submission_special_instructions 'No special instructions were received'

loop_
_space_group_symop_operation_xyz
'x, y, z'
'-x, y, -z+1/2'
'x+1/2, y+1/2, z'
'-x+1/2, y+1/2, -z+1/2'
'-x, -y, -z'
'x, -y, z-1/2'
'-x+1/2, -y+1/2, -z'
'x+1/2, -y+1/2, z-1/2'

loop_
_atom_site_label
_atom_site_type_symbol
_atom_site_fract_x
_atom_site_fract_y
_atom_site_fract_z
_atom_site_U_iso_or_equiv
_atom_site_adp_type
_atom_site_occupancy
_atom_site_site_symmetry_order
_atom_site_calc_flag
_atom_site_refinement_flags_posn
Pd1 Pd 0.24506(2) 0.66531(4) 0.64848(2) 0.01700(9) Uani 1 1 d .
O2 O 0.26568(8) 0.7319(4) 0.72432(9) 0.0222(6) Uani 1 1 d .
O3 O 0.38357(9) 0.8078(4) 0.83443(10) 0.0253(6) Uani 1 1 d .
O4 O 0.42015(9) 0.9005(4) 0.77593(10) 0.0312(6) Uani 1 1 d .
O1 O 0.32053(10) 0.4532(4) 0.55319(11) 0.0338(7) Uani 1 1 d .
N3 N 0.30021(10) 0.5728(4) 0.62625(11) 0.0210(7) Uani 1 1 d .
N2 N 0.21767(10) 0.6021(4) 0.57767(11) 0.0203(7) Uani 1 1 d .
N1 N 0.17969(10) 0.7283(4) 0.64762(11) 0.0208(7) Uani 1 1 d .
C19 C 0.26675(13) 0.6719(5) 0.82802(14) 0.0201(8) Uani 1 1 d .
H19 H 0.2388 0.6586 0.8036 0.024 Uiso 1 1 calc R
C17 C 0.30386(12) 0.7695(5) 0.75656(13) 0.0173(7) Uani 1 1 d .
C16 C 0.34214(12) 0.8417(5) 0.74398(14) 0.0196(7) Uani 1 1 d .
C18 C 0.30494(12) 0.7307(5) 0.81131(13) 0.0164(7) Uani 1 1 d .
C11 C 0.16338(13) 0.7927(5) 0.68716(15) 0.0235(8) Uani 1 1 d .
H11 H 0.1836 0.8182 0.7195 0.028 Uiso 1 1 calc R
C20 C 0.26989(14) 0.6336(5) 0.87979(14) 0.0241(8) Uani 1 1 d .
H20 H 0.2438 0.5957 0.8909 0.029 Uiso 1 1 calc R
C14 C 0.34272(13) 0.8998(5) 0.68887(14) 0.0197(8) Uani 1 1 d .
H14 H 0.3107 0.8990 0.6686 0.024 Uiso 1 1 calc R
C6 C 0.17320(13) 0.6220(5) 0.56079(14) 0.0241(8) Uani 1 1 d .
C23 C 0.34511(13) 0.7505(5) 0.84810(14) 0.0206(8) Uani 1 1 d .
C2 C 0.24440(13) 0.5342(5) 0.54857(14) 0.0234(8) Uani 1 1 d .
C22 C 0.34858(14) 0.7095(5) 0.90035(14) 0.0264(9) Uani 1 1 d .
H22 H 0.3765 0.7222 0.9248 0.032 Uiso 1 1 calc R
C12 C 0.34636(12) 0.5663(5) 0.65782(14) 0.0219(8) Uani 1 1 d .
H12A H 0.3643 0.4795 0.6417 0.026 Uiso 1 1 calc R
H12B H 0.3462 0.5188 0.6930 0.026 Uiso 1 1 calc R
C7 C 0.15099(13) 0.6938(5) 0.60088(14) 0.0243(8) Uani 1 1 d .
C13 C 0.36800(12) 0.7586(5) 0.66251(14) 0.0209(8) Uani 1 1 d .
H13A H 0.3687 0.8044 0.6273 0.025 Uiso 1 1 calc R
H13B H 0.3994 0.7486 0.6829 0.025 Uiso 1 1 calc R
C24 C 0.38333(13) 0.8553(5) 0.78286(14) 0.0231(8) Uani 1 1 d .
C21 C 0.31082(14) 0.6497(5) 0.91624(14) 0.0271(9) Uani 1 1 d .
H21 H 0.3127 0.6199 0.9517 0.033 Uiso 1 1 calc R
C15 C 0.36023(14) 1.0993(5) 0.68557(15) 0.0272(9) Uani 1 1 d .
H15A H 0.3446 1.1841 0.7046 0.041 Uiso 1 1 calc GR
H15B H 0.3546 1.1377 0.6490 0.041 Uiso 1 1 calc GR
H15C H 0.3926 1.1031 0.7010 0.041 Uiso 1 1 calc GR
C10 C 0.11798(14) 0.8229(6) 0.68205(16) 0.0302(9) Uani 1 1 d .
H10 H 0.1072 0.8673 0.7109 0.036 Uiso 1 1 calc R
C1 C 0.29275(13) 0.5167(5) 0.57651(14) 0.0244(8) Uani 1 1 d .
C9 C 0.08828(15) 0.7888(6) 0.63541(16) 0.0346(10) Uani 1 1 d .
H9 H 0.0570 0.8106 0.6314 0.041 Uiso 1 1 calc R
C5 C 0.15291(16) 0.5709(7) 0.50953(15) 0.0391(11) Uani 1 1 d .
H5 H 0.1214 0.5852 0.4964 0.047 Uiso 1 1 calc R
C3 C 0.22570(15) 0.4807(6) 0.49761(14) 0.0319(10) Uani 1 1 d .
H3 H 0.2441 0.4321 0.4762 0.038 Uiso 1 1 calc R
C8 C 0.10507(14) 0.7211(6) 0.59358(16) 0.0348(10) Uani 1 1 d .
H8 H 0.0853 0.6947 0.5610 0.042 Uiso 1 1 calc R
C4 C 0.17955(16) 0.4996(7) 0.47859(16) 0.0437(12) Uani 1 1 d .
H4 H 0.1662 0.4630 0.4439 0.052 Uiso 1 1 calc R

loop_
_atom_site_aniso_label
_atom_site_aniso_U_11
_atom_site_aniso_U_22
_atom_site_aniso_U_33
_atom_site_aniso_U_23
_atom_site_aniso_U_13
_atom_site_aniso_U_12
Pd1 0.02618(16) 0.01350(15) 0.01282(14) -0.00050(11) 0.00759(11) -0.00194(12)
O2 0.0267(14) 0.0271(14) 0.0146(12) -0.0023(11) 0.0087(11) -0.0062(11)
O3 0.0278(14) 0.0259(15) 0.0217(13) -0.0005(11) 0.0046(11) -0.0005(12)
O4 0.0253(15) 0.0397(17) 0.0293(15) -0.0066(13) 0.0078(12) -0.0073(13)
O1 0.0393(17) 0.0376(17) 0.0295(15) -0.0106(13) 0.0182(13) 0.0008(14)
N3 0.0337(18) 0.0131(15) 0.0194(15) -0.0031(12) 0.0124(13) -0.0033(13)
N2 0.0313(18) 0.0142(15) 0.0174(15) 0.0015(12) 0.0097(13) -0.0026(13)
N1 0.0296(17) 0.0151(15) 0.0187(15) 0.0028(13) 0.0073(13) 0.0025(13)
C19 0.033(2) 0.0108(17) 0.0180(17) -0.0028(15) 0.0100(15) -0.0016(16)
C17 0.0272(19) 0.0104(16) 0.0143(16) -0.0014(14) 0.0051(15) 0.0004(14)
C16 0.0281(19) 0.0119(17) 0.0191(17) -0.0019(15) 0.0059(15) 0.0005(15)
C18 0.0254(19) 0.0087(16) 0.0151(17) -0.0019(13) 0.0050(14) 0.0018(14)
C11 0.033(2) 0.0168(19) 0.0241(19) 0.0032(15) 0.0126(16) -0.0005(16)
C20 0.039(2) 0.0172(19) 0.0199(18) 0.0000(15) 0.0149(17) 0.0026(17)
C14 0.028(2) 0.0124(17) 0.0198(18) 0.0004(15) 0.0073(15) -0.0002(15)
C6 0.034(2) 0.022(2) 0.0165(18) 0.0057(15) 0.0054(16) 0.0054(17)
C23 0.028(2) 0.0138(17) 0.0206(18) -0.0007(15) 0.0071(15) 0.0027(15)
C2 0.036(2) 0.0183(19) 0.0189(18) 0.0007(15) 0.0126(16) -0.0016(16)
C22 0.037(2) 0.023(2) 0.0165(18) -0.0020(15) 0.0011(16) 0.0109(17)
C12 0.030(2) 0.0147(18) 0.0231(19) 0.0002(15) 0.0103(16) 0.0023(16)
C7 0.033(2) 0.021(2) 0.0185(18) 0.0065(15) 0.0047(16) 0.0038(16)
C13 0.0228(19) 0.0223(19) 0.0196(18) 0.0017(16) 0.0087(15) -0.0013(16)
C24 0.031(2) 0.0184(19) 0.0217(19) -0.0037(15) 0.0103(16) 0.0011(16)
C21 0.049(2) 0.019(2) 0.0154(18) 0.0033(15) 0.0107(17) 0.0117(18)
C15 0.040(2) 0.0179(19) 0.027(2) -0.0003(16) 0.0143(18) -0.0047(17)
C10 0.042(2) 0.023(2) 0.031(2) 0.0035(18) 0.0176(19) 0.0012(18)
C1 0.036(2) 0.0174(19) 0.0234(19) -0.0032(16) 0.0144(17) -0.0026(17)
C9 0.037(2) 0.034(2) 0.033(2) 0.0135(19) 0.0106(19) 0.0133(19)
C5 0.042(3) 0.053(3) 0.0159(19) 0.003(2) -0.0050(18) 0.014(2)
C3 0.048(3) 0.035(2) 0.0151(18) -0.0014(17) 0.0117(18) 0.009(2)
C8 0.035(2) 0.046(3) 0.022(2) 0.0108(19) 0.0046(17) 0.014(2)
C4 0.057(3) 0.056(3) 0.016(2) -0.002(2) 0.0020(19) 0.016(3)

loop_
_atom_type_symbol
_atom_type_description
_atom_type_scat_dispersion_real
_atom_type_scat_dispersion_imag
_atom_type_scat_source
C C 0.0033 0.0016 'International Tables Vol C Tables 4.2.6.8 and 6.1.1.4'
H H 0.0000 0.0000 'International Tables Vol C Tables 4.2.6.8 and 6.1.1.4'
N N 0.0061 0.0033 'International Tables Vol C Tables 4.2.6.8 and 6.1.1.4'
O O 0.0106 0.0060 'International Tables Vol C Tables 4.2.6.8 and 6.1.1.4'
Pd Pd -0.9988 1.0072 'International Tables Vol C Tables 4.2.6.8 and 6.1.1.4'

loop_
_geom_angle_atom_site_label_1
_geom_angle_atom_site_label_2
_geom_angle_atom_site_label_3
_geom_angle
O2 Pd1 N3 106.03(11)
O2 Pd1 N1 92.28(11)
N3 Pd1 N1 161.51(12)
N2 Pd1 O2 172.59(11)
N2 Pd1 N3 81.08(12)
N2 Pd1 N1 80.54(12)
C17 O2 Pd1 136.6(2)
C23 O3 C24 121.1(3)
C12 N3 Pd1 127.1(2)
C1 N3 Pd1 114.7(3)
C1 N3 C12 118.2(3)
C6 N2 Pd1 118.8(2)
C2 N2 Pd1 117.4(3)
C2 N2 C6 123.8(3)
C11 N1 Pd1 127.3(3)
C11 N1 C7 119.5(3)
C7 N1 Pd1 113.2(2)
C18 C19 H19 120.0
C20 C19 H19 120.0
C20 C19 C18 120.0(4)
O2 C17 C16 126.7(3)
O2 C17 C18 114.7(3)
C16 C17 C18 118.6(3)
C17 C16 C14 121.9(3)
C17 C16 C24 120.2(3)
C24 C16 C14 117.8(3)
C19 C18 C17 122.4(3)
C23 C18 C19 118.5(3)
C23 C18 C17 119.1(3)
N1 C11 H11 119.2
N1 C11 C10 121.6(4)
C10 C11 H11 119.2
C19 C20 H20 119.5
C19 C20 C21 121.0(4)
C21 C20 H20 119.5
C16 C14 H14 106.6
C16 C14 C13 111.8(3)
C16 C14 C15 113.0(3)
C13 C14 H14 106.6
C13 C14 C15 111.8(3)
C15 C14 H14 106.6
N2 C6 C7 113.5(3)
N2 C6 C5 118.9(4)
C5 C6 C7 127.6(4)
O3 C23 C18 121.4(3)
O3 C23 C22 116.8(3)
C18 C23 C22 121.8(4)
N2 C2 C1 114.3(3)
N2 C2 C3 119.2(4)
C3 C2 C1 126.4(3)
C23 C22 H22 120.4
C21 C22 C23 119.2(4)
C21 C22 H22 120.4
N3 C12 H12A 109.4
N3 C12 H12B 109.4
N3 C12 C13 111.1(3)
H12A C12 H12B 108.0
C13 C12 H12A 109.4
C13 C12 H12B 109.4
N1 C7 C6 114.0(3)
N1 C7 C8 121.4(3)
C8 C7 C6 124.6(4)
C14 C13 H13A 109.1
C14 C13 H13B 109.1
C12 C13 C14 112.4(3)
C12 C13 H13A 109.1
C12 C13 H13B 109.1
H13A C13 H13B 107.9
O3 C24 C16 119.1(3)
O4 C24 O3 114.2(3)
O4 C24 C16 126.6(3)
C20 C21 H21 120.2
C22 C21 C20 119.6(3)
C22 C21 H21 120.2
C14 C15 H15A 109.5
C14 C15 H15B 109.5
C14 C15 H15C 109.5
H15A C15 H15B 109.5
H15A C15 H15C 109.5
H15B C15 H15C 109.5
C11 C10 H10 119.9
C9 C10 C11 120.1(4)
C9 C10 H10 119.9
O1 C1 N3 127.8(4)
O1 C1 C2 119.7(3)
N3 C1 C2 112.5(3)
C10 C9 H9 120.6
C10 C9 C8 118.7(4)
C8 C9 H9 120.6
C6 C5 H5 120.7
C4 C5 C6 118.7(4)
C4 C5 H5 120.7
C2 C3 H3 120.7
C2 C3 C4 118.7(4)
C4 C3 H3 120.7
C7 C8 C9 118.7(4)
C7 C8 H8 120.6
C9 C8 H8 120.6
C5 C4 C3 120.7(4)
C5 C4 H4 119.6
C3 C4 H4 119.6

loop_
_geom_bond_atom_site_label_1
_geom_bond_atom_site_label_2
_geom_bond_distance
Pd1 O2 2.014(2)
Pd1 N3 2.020(3)
Pd1 N2 1.919(3)
Pd1 N1 2.043(3)
O2 C17 1.305(4)
O3 C23 1.369(4)
O3 C24 1.402(4)
O4 C24 1.225(5)
O1 C1 1.244(4)
N3 C12 1.465(5)
N3 C1 1.342(5)
N2 C6 1.337(5)
N2 C2 1.336(5)
N1 C11 1.339(5)
N1 C7 1.362(5)
C19 H19 0.9500
C19 C18 1.404(5)
C19 C20 1.376(5)
C17 C16 1.388(5)
C17 C18 1.465(5)
C16 C14 1.518(5)
C16 C24 1.433(5)
C18 C23 1.386(5)
C11 H11 0.9500
C11 C10 1.380(6)
C20 H20 0.9500
C20 C21 1.396(6)
C14 H14 1.0000
C14 C13 1.535(5)
C14 C15 1.538(5)
C6 C7 1.476(5)
C6 C5 1.402(5)
C23 C22 1.391(5)
C2 C1 1.497(6)
C2 C3 1.390(5)
C22 H22 0.9500
C22 C21 1.384(6)
C12 H12A 0.9900
C12 H12B 0.9900
C12 C13 1.524(5)
C7 C8 1.386(6)
C13 H13A 0.9900
C13 H13B 0.9900
C21 H21 0.9500
C15 H15A 0.9800
C15 H15B 0.9800
C15 H15C 0.9800
C10 H10 0.9500
C10 C9 1.373(6)
C9 H9 0.9500
C9 C8 1.407(6)
C5 H5 0.9500
C5 C4 1.378(6)
C3 H3 0.9500
C3 C4 1.390(6)
C8 H8 0.9500
C4 H4 0.9500
